data_4340451
loop_
_publ_author_name
'Morris, Wesley D.'
'Wolczanski, Peter T.'
'Sutter, J\"org'
'Meyer, Karsten'
'Cundari, Thomas R.'
'Lobkovsky, Emil B.'

_publ_section_title
;
 Iron and chromium complexes containing tridentate chelates based on
 nacnac and imino- and methyl-pyridine components: triggering C-x bond
 formation.
;
_journal_issue 14
_journal_name_full 'Inorganic chemistry'
_journal_page_first 7467
_journal_page_last 7484
_journal_paper_doi 10.1021/ic500807y
_journal_volume 53
_journal_year 2014
_chemical_formula_moiety 'C46 H58 Cl2 Fe2 N6, C6 H6'
_chemical_formula_sum 'C52 H64 Cl2 Fe2 N6'
_chemical_formula_weight 955.69
_chemical_name_systematic
; 
 ? 
;
_space_group_IT_number 14
_symmetry_cell_setting monoclinic
_symmetry_space_group_name_Hall '-P 2ybc'
_symmetry_space_group_name_H-M 'P 1 21/c 1'
_atom_sites_solution_hydrogens geom
_atom_sites_solution_primary direct
_atom_sites_solution_secondary difmap
_audit_creation_method SHELXL-97
_cell_angle_alpha 90.00
_cell_angle_beta 102.446(8)
_cell_angle_gamma 90.00
_cell_formula_units_Z 4
_cell_length_a 19.371(7)
_cell_length_b 17.597(6)
_cell_length_c 16.506(6)
_cell_measurement_reflns_used 9995
_cell_measurement_temperature 173(2)
_cell_measurement_theta_max 28.89
_cell_measurement_theta_min 2.45
_cell_volume 5494(3)
_computing_cell_refinement 'Bruker SAINT+'
_computing_data_collection 'Bruker APEX2'
_computing_data_reduction 'Bruker SAINT+'
_computing_molecular_graphics 'Bruker SHELXTL'
_computing_publication_material 'Bruker SHELXTL'
_computing_structure_refinement 'SHELXL-97 (Sheldrick, 1997)'
_computing_structure_solution 'SHELXS-97 (Sheldrick, 1990)'
_diffrn_ambient_temperature 173(2)
_diffrn_measured_fraction_theta_full 1.000
_diffrn_measured_fraction_theta_max 1.000
_diffrn_measurement_device_type 'Bruker X8 APEX II diffractometer'
_diffrn_measurement_method 'phi and omega scans'
_diffrn_radiation_monochromator graphite
_diffrn_radiation_source 'fine-focus sealed tube'
_diffrn_radiation_type MoK\a
_diffrn_radiation_wavelength 0.71073
_diffrn_reflns_av_R_equivalents 0.0459
_diffrn_reflns_av_sigmaI/netI 0.0517
_diffrn_reflns_limit_h_max 25
_diffrn_reflns_limit_h_min -24
_diffrn_reflns_limit_k_max 23
_diffrn_reflns_limit_k_min -16
_diffrn_reflns_limit_l_max 22
_diffrn_reflns_limit_l_min -22
_diffrn_reflns_number 49724
_diffrn_reflns_theta_full 28.28
_diffrn_reflns_theta_max 28.28
_diffrn_reflns_theta_min 1.71
_diffrn_standards_number 0
_exptl_absorpt_coefficient_mu 0.662
_exptl_absorpt_correction_T_max 0.9520
_exptl_absorpt_correction_T_min 0.7331
_exptl_absorpt_correction_type multi-scan
_exptl_absorpt_process_details SADABS
_exptl_crystal_colour green
_exptl_crystal_density_diffrn 1.155
_exptl_crystal_density_method 'not measured'
_exptl_crystal_description plate
_exptl_crystal_F_000 2016
_exptl_crystal_size_max 0.50
_exptl_crystal_size_mid 0.25
_exptl_crystal_size_min 0.08
_platon_squeeze_details
;
;
_refine_diff_density_max 0.367
_refine_diff_density_min -0.363
_refine_diff_density_rms 0.056
_refine_ls_extinction_method none
_refine_ls_goodness_of_fit_ref 1.002
_refine_ls_hydrogen_treatment riding
_refine_ls_matrix_type full
_refine_ls_number_parameters 571
_refine_ls_number_reflns 13618
_refine_ls_number_restraints 0
_refine_ls_restrained_S_all 1.002
_refine_ls_R_factor_all 0.0618
_refine_ls_R_factor_gt 0.0391
_refine_ls_shift/su_max 0.010
_refine_ls_shift/su_mean 0.000
_refine_ls_structure_factor_coef Fsqd
_refine_ls_weighting_details 'calc w=1/[\s^2^(Fo^2^)+(0.0462P)^2^+0.0000P] where P=(Fo^2^+2Fc^2^)/3'
_refine_ls_weighting_scheme calc
_refine_ls_wR_factor_gt 0.0896
_refine_ls_wR_factor_ref 0.0969
_reflns_number_gt 9572
_reflns_number_total 13618
_reflns_threshold_expression >2sigma(I)
_cod_data_source_file ic500807y_si_002.cif
_cod_data_source_block wm5_7-Fe(iPr)
_cod_depositor_comments
;
The following automatic conversions were performed:

'_symmetry_cell_setting' value 'Monoclinic' changed to 'monoclinic'
according to
/usr/data/users/saulius/crontab/automatic-downloads/rss-feeds/ACS/lib/dictionaries/cif_core.dic
dictionary named 'cif_core.dic' version 2.4.2 from 2011-04-26.

Automatic conversion script
Id: cif_fix_values 2281 2013-09-26 08:29:07Z andrius 

 Adding full bibliography for 4340444--4340453.cif.
;
_cod_original_sg_symbol_H-M P2(1)/c
_cod_database_code 4340451

loop_
_symmetry_equiv_pos_as_xyz
'x, y, z'
'-x, y+1/2, -z+1/2'
'-x, -y, -z'
'x, -y-1/2, z-1/2'

loop_
_atom_site_label
_atom_site_type_symbol
_atom_site_fract_x
_atom_site_fract_y
_atom_site_fract_z
_atom_site_U_iso_or_equiv
_atom_site_adp_type
_atom_site_occupancy
_atom_site_symmetry_multiplicity
_atom_site_calc_flag
_atom_site_refinement_flags
Fe1 Fe 0.102405(13) 0.338359(14) 0.522063(16) 0.02354(7) Uani 1 1 d .
Fe2 Fe 0.415430(12) 0.351095(14) 0.543105(16) 0.02246(7) Uani 1 1 d .
Cl1 Cl 0.07765(3) 0.40962(3) 0.62522(3) 0.03878(12) Uani 1 1 d .
Cl2 Cl 0.41745(3) 0.36967(3) 0.40800(3) 0.03564(12) Uani 1 1 d .
N1 N 0.05793(7) 0.23530(8) 0.51074(9) 0.0244(3) Uani 1 1 d .
N2 N 0.18900(7) 0.29950(8) 0.48479(9) 0.0224(3) Uani 1 1 d .
N3 N 0.12576(7) 0.43233(9) 0.44852(9) 0.0260(3) Uani 1 1 d .
N4 N 0.47542(7) 0.27116(8) 0.60789(9) 0.0233(3) Uani 1 1 d .
N5 N 0.33305(7) 0.32795(8) 0.59663(9) 0.0216(3) Uani 1 1 d .
N6 N 0.38018(7) 0.46252(8) 0.56522(9) 0.0257(3) Uani 1 1 d .
C1 C 0.04279(11) 0.10005(11) 0.47236(14) 0.0402(5) Uani 1 1 d .
H1A H 0.0320 0.0854 0.5256 0.060 Uiso 1 1 calc R
H1B H 0.0702 0.0596 0.4531 0.060 Uiso 1 1 calc R
H1C H -0.0014 0.1080 0.4314 0.060 Uiso 1 1 calc R
C2 C 0.08546(10) 0.17293(10) 0.48320(11) 0.0269(4) Uani 1 1 d .
C3 C 0.15127(9) 0.17060(10) 0.46150(12) 0.0278(4) Uani 1 1 d .
H3A H 0.1646 0.1224 0.4439 0.033 Uiso 1 1 calc R
C4 C 0.20055(9) 0.22908(10) 0.46196(11) 0.0247(4) Uani 1 1 d .
C5 C 0.26747(10) 0.20822(11) 0.43439(13) 0.0337(5) Uani 1 1 d .
H5A H 0.2709 0.2382 0.3854 0.051 Uiso 1 1 calc R
H5B H 0.2666 0.1540 0.4206 0.051 Uiso 1 1 calc R
H5C H 0.3084 0.2189 0.4793 0.051 Uiso 1 1 calc R
C6 C -0.00590(9) 0.23001(10) 0.54171(11) 0.0254(4) Uani 1 1 d .
C7 C -0.07007(9) 0.25483(11) 0.49203(11) 0.0277(4) Uani 1 1 d .
C8 C -0.12971(10) 0.25754(12) 0.52678(13) 0.0358(5) Uani 1 1 d .
H8A H -0.1733 0.2750 0.4940 0.043 Uiso 1 1 calc R
C9 C -0.12658(10) 0.23553(13) 0.60736(13) 0.0389(5) Uani 1 1 d .
H9A H -0.1674 0.2387 0.6304 0.047 Uiso 1 1 calc R
C10 C -0.06356(10) 0.20876(13) 0.65466(13) 0.0394(5) Uani 1 1 d .
H10A H -0.0621 0.1923 0.7098 0.047 Uiso 1 1 calc R
C11 C -0.00234(9) 0.20525(11) 0.62398(12) 0.0312(4) Uani 1 1 d .
C12 C -0.07641(10) 0.27981(12) 0.40259(12) 0.0323(4) Uani 1 1 d .
H12A H -0.0313 0.2662 0.3860 0.039 Uiso 1 1 calc R
C13 C -0.08520(13) 0.36551(13) 0.39495(15) 0.0505(6) Uani 1 1 d .
H13A H -0.1310 0.3801 0.4062 0.076 Uiso 1 1 calc R
H13B H -0.0830 0.3813 0.3386 0.076 Uiso 1 1 calc R
H13C H -0.0473 0.3904 0.4350 0.076 Uiso 1 1 calc R
C14 C -0.13683(13) 0.23879(16) 0.34349(14) 0.0610(7) Uani 1 1 d .
H14A H -0.1817 0.2504 0.3591 0.092 Uiso 1 1 calc R
H14B H -0.1285 0.1838 0.3471 0.092 Uiso 1 1 calc R
H14C H -0.1388 0.2559 0.2865 0.092 Uiso 1 1 calc R
C15 C 0.06589(11) 0.17542(14) 0.67988(13) 0.0448(6) Uani 1 1 d .
H15A H 0.1029 0.1721 0.6461 0.054 Uiso 1 1 calc R
C16 C 0.09254(12) 0.22900(16) 0.75242(15) 0.0598(7) Uani 1 1 d .
H16A H 0.0997 0.2798 0.7312 0.090 Uiso 1 1 calc R
H16B H 0.1374 0.2099 0.7853 0.090 Uiso 1 1 calc R
H16C H 0.0576 0.2318 0.7874 0.090 Uiso 1 1 calc R
C17 C 0.05490(14) 0.09569(15) 0.71232(17) 0.0649(8) Uani 1 1 d .
H17A H 0.1000 0.0762 0.7442 0.097 Uiso 1 1 calc R
H17B H 0.0371 0.0618 0.6654 0.097 Uiso 1 1 calc R
H17C H 0.0206 0.0981 0.7481 0.097 Uiso 1 1 calc R
C18 C 0.08607(10) 0.49260(11) 0.41855(12) 0.0326(4) Uani 1 1 d .
H18A H 0.0395 0.4960 0.4282 0.039 Uiso 1 1 calc R
C19 C 0.10976(11) 0.55002(11) 0.37429(13) 0.0369(5) Uani 1 1 d .
H19A H 0.0805 0.5923 0.3545 0.044 Uiso 1 1 calc R
C20 C 0.17721(11) 0.54421(12) 0.35960(13) 0.0375(5) Uani 1 1 d .
H20A H 0.1947 0.5820 0.3281 0.045 Uiso 1 1 calc R
C21 C 0.21903(10) 0.48267(11) 0.39124(12) 0.0330(4) Uani 1 1 d .
H21A H 0.2656 0.4781 0.3819 0.040 Uiso 1 1 calc R
C22 C 0.19253(9) 0.42811(10) 0.43641(11) 0.0248(4) Uani 1 1 d .
C23 C 0.23648(8) 0.36224(10) 0.47872(11) 0.0228(4) Uani 1 1 d .
H23A H 0.2712 0.3463 0.4450 0.027 Uiso 1 1 calc R
C24 C 0.26393(9) 0.26021(11) 0.68520(12) 0.0308(4) Uani 1 1 d .
H24A H 0.2442 0.3087 0.6985 0.046 Uiso 1 1 calc R
H24B H 0.2760 0.2289 0.7354 0.046 Uiso 1 1 calc R
H24C H 0.2290 0.2335 0.6430 0.046 Uiso 1 1 calc R
C25 C 0.33007(9) 0.27484(10) 0.65218(11) 0.0233(4) Uani 1 1 d .
C26 C 0.38829(9) 0.22726(10) 0.68321(11) 0.0249(4) Uani 1 1 d .
H26A H 0.3811 0.1910 0.7232 0.030 Uiso 1 1 calc R
C27 C 0.45518(9) 0.22547(10) 0.66391(11) 0.0245(4) Uani 1 1 d .
C28 C 0.50721(10) 0.16867(11) 0.71165(12) 0.0326(4) Uani 1 1 d .
H28A H 0.5244 0.1355 0.6726 0.049 Uiso 1 1 calc R
H28B H 0.4837 0.1379 0.7472 0.049 Uiso 1 1 calc R
H28C H 0.5472 0.1958 0.7460 0.049 Uiso 1 1 calc R
C29 C 0.54365(9) 0.25869(10) 0.58822(11) 0.0235(4) Uani 1 1 d .
C30 C 0.60406(9) 0.29478(10) 0.63512(11) 0.0265(4) Uani 1 1 d .
C31 C 0.66862(9) 0.28295(11) 0.61214(13) 0.0317(4) Uani 1 1 d .
H31A H 0.7100 0.3074 0.6424 0.038 Uiso 1 1 calc R
C32 C 0.67320(10) 0.23635(11) 0.54621(13) 0.0350(5) Uani 1 1 d .
H32A H 0.7177 0.2278 0.5325 0.042 Uiso 1 1 calc R
C33 C 0.61352(10) 0.20224(11) 0.50024(12) 0.0320(4) Uani 1 1 d .
H33A H 0.6174 0.1706 0.4548 0.038 Uiso 1 1 calc R
C34 C 0.54740(9) 0.21326(10) 0.51930(11) 0.0262(4) Uani 1 1 d .
C35 C 0.59983(10) 0.34751(11) 0.70624(12) 0.0320(4) Uani 1 1 d .
H35A H 0.5549 0.3360 0.7244 0.038 Uiso 1 1 calc R
C36 C 0.66115(12) 0.33647(14) 0.78152(14) 0.0489(6) Uani 1 1 d .
H36A H 0.6624 0.2834 0.7998 0.073 Uiso 1 1 calc R
H36B H 0.6543 0.3698 0.8268 0.073 Uiso 1 1 calc R
H36C H 0.7059 0.3492 0.7661 0.073 Uiso 1 1 calc R
C37 C 0.59626(14) 0.43021(13) 0.67722(16) 0.0533(6) Uani 1 1 d .
H37A H 0.6401 0.4434 0.6599 0.080 Uiso 1 1 calc R
H37B H 0.5904 0.4635 0.7228 0.080 Uiso 1 1 calc R
H37C H 0.5560 0.4367 0.6303 0.080 Uiso 1 1 calc R
C38 C 0.48228(10) 0.17625(11) 0.46591(12) 0.0323(4) Uani 1 1 d .
H38A H 0.4402 0.2068 0.4722 0.039 Uiso 1 1 calc R
C39 C 0.47193(15) 0.09619(14) 0.49477(16) 0.0642(8) Uani 1 1 d .
H39A H 0.4299 0.0738 0.4590 0.096 Uiso 1 1 calc R
H39B H 0.4658 0.0975 0.5521 0.096 Uiso 1 1 calc R
H39C H 0.5135 0.0654 0.4919 0.096 Uiso 1 1 calc R
C40 C 0.48374(13) 0.17483(15) 0.37405(14) 0.0543(6) Uani 1 1 d .
H40A H 0.4992 0.2244 0.3576 0.081 Uiso 1 1 calc R
H40B H 0.4363 0.1637 0.3415 0.081 Uiso 1 1 calc R
H40C H 0.5167 0.1354 0.3639 0.081 Uiso 1 1 calc R
C41 C 0.41352(10) 0.52994(11) 0.56672(12) 0.0318(4) Uani 1 1 d .
H41A H 0.4611 0.5305 0.5602 0.038 Uiso 1 1 calc R
C42 C 0.38150(11) 0.59784(11) 0.57726(13) 0.0363(5) Uani 1 1 d .
H42A H 0.4062 0.6445 0.5776 0.044 Uiso 1 1 calc R
C43 C 0.31217(11) 0.59659(11) 0.58734(13) 0.0365(5) Uani 1 1 d .
H43A H 0.2888 0.6426 0.5952 0.044 Uiso 1 1 calc R
C44 C 0.27738(10) 0.52781(11) 0.58582(12) 0.0311(4) Uani 1 1 d .
H44A H 0.2300 0.5261 0.5930 0.037 Uiso 1 1 calc R
C45 C 0.31230(9) 0.46166(10) 0.57382(11) 0.0243(4) Uani 1 1 d .
C46 C 0.27723(9) 0.38396(10) 0.56935(11) 0.0232(4) Uani 1 1 d .
H46A H 0.2436 0.3828 0.6076 0.028 Uiso 1 1 calc R
C1S C 0.31893(12) 0.58482(13) 0.80560(14) 0.0465(6) Uani 1 1 d .
H1SA H 0.3476 0.6291 0.8146 0.056 Uiso 1 1 calc R
C2S C 0.24614(13) 0.59112(13) 0.79340(15) 0.0488(6) Uani 1 1 d .
H2SA H 0.2249 0.6398 0.7938 0.059 Uiso 1 1 calc R
C3S C 0.20449(12) 0.52692(14) 0.78076(14) 0.0462(6) Uani 1 1 d .
H3SA H 0.1546 0.5315 0.7722 0.055 Uiso 1 1 calc R
C4S C 0.23454(12) 0.45645(13) 0.78041(14) 0.0454(6) Uani 1 1 d .
H4SA H 0.2058 0.4122 0.7724 0.054 Uiso 1 1 calc R
C5S C 0.30726(12) 0.45057(13) 0.79182(15) 0.0477(6) Uani 1 1 d .
H5SA H 0.3283 0.4019 0.7907 0.057 Uiso 1 1 calc R
C6S C 0.34962(12) 0.51445(13) 0.80473(14) 0.0461(6) Uani 1 1 d .
H6SA H 0.3995 0.5098 0.8129 0.055 Uiso 1 1 calc R

loop_
_atom_site_aniso_label
_atom_site_aniso_U_11
_atom_site_aniso_U_22
_atom_site_aniso_U_33
_atom_site_aniso_U_23
_atom_site_aniso_U_13
_atom_site_aniso_U_12
Fe1 0.01564(13) 0.02601(14) 0.02987(14) -0.00074(11) 0.00691(10) 0.00011(10)
Fe2 0.01593(13) 0.02483(14) 0.02751(14) 0.00421(10) 0.00664(10) 0.00112(10)
Cl1 0.0363(3) 0.0438(3) 0.0370(3) -0.0085(2) 0.0096(2) 0.0084(2)
Cl2 0.0404(3) 0.0383(3) 0.0310(2) 0.0054(2) 0.0140(2) 0.0003(2)
N1 0.0171(7) 0.0292(8) 0.0275(8) 0.0028(6) 0.0063(6) -0.0016(6)
N2 0.0145(7) 0.0251(8) 0.0275(8) -0.0009(6) 0.0042(6) -0.0007(6)
N3 0.0191(7) 0.0289(8) 0.0297(8) 0.0007(7) 0.0046(6) 0.0020(6)
N4 0.0171(7) 0.0241(8) 0.0286(8) 0.0017(6) 0.0049(6) 0.0008(6)
N5 0.0156(7) 0.0240(8) 0.0248(7) 0.0003(6) 0.0036(6) -0.0002(6)
N6 0.0204(8) 0.0272(8) 0.0293(8) 0.0016(6) 0.0047(6) -0.0029(6)
C1 0.0382(12) 0.0314(11) 0.0526(13) -0.0028(10) 0.0132(10) -0.0086(9)
C2 0.0262(10) 0.0254(10) 0.0277(9) 0.0021(8) 0.0026(7) -0.0026(8)
C3 0.0254(10) 0.0259(10) 0.0331(10) -0.0040(8) 0.0081(8) 0.0019(8)
C4 0.0194(9) 0.0300(10) 0.0243(9) -0.0020(7) 0.0039(7) 0.0021(7)
C5 0.0268(10) 0.0348(11) 0.0421(12) -0.0097(9) 0.0134(9) 0.0010(8)
C6 0.0197(9) 0.0273(10) 0.0300(10) 0.0020(8) 0.0075(7) -0.0045(7)
C7 0.0203(9) 0.0338(11) 0.0287(10) 0.0040(8) 0.0047(7) -0.0049(8)
C8 0.0172(9) 0.0534(13) 0.0357(11) 0.0090(10) 0.0034(8) -0.0012(9)
C9 0.0212(10) 0.0604(14) 0.0378(11) 0.0090(10) 0.0126(9) -0.0023(9)
C10 0.0281(11) 0.0598(14) 0.0317(11) 0.0149(10) 0.0095(9) -0.0006(10)
C11 0.0204(9) 0.0418(12) 0.0313(10) 0.0078(9) 0.0057(8) 0.0010(8)
C12 0.0219(9) 0.0469(12) 0.0275(10) 0.0086(9) 0.0040(8) -0.0028(8)
C13 0.0518(14) 0.0532(15) 0.0445(13) 0.0201(11) 0.0062(11) 0.0010(11)
C14 0.0595(16) 0.084(2) 0.0342(13) 0.0067(12) -0.0022(11) -0.0289(14)
C15 0.0268(11) 0.0746(16) 0.0344(11) 0.0181(11) 0.0096(9) 0.0120(11)
C16 0.0373(13) 0.096(2) 0.0397(13) 0.0167(13) -0.0052(10) -0.0027(13)
C17 0.0621(17) 0.0735(19) 0.0607(17) 0.0276(14) 0.0166(14) 0.0266(14)
C18 0.0257(10) 0.0321(11) 0.0384(11) -0.0001(9) 0.0030(8) 0.0037(8)
C19 0.0364(11) 0.0287(11) 0.0408(12) 0.0052(9) -0.0021(9) 0.0027(9)
C20 0.0373(12) 0.0356(12) 0.0368(11) 0.0080(9) 0.0017(9) -0.0086(9)
C21 0.0243(10) 0.0409(12) 0.0329(10) 0.0045(9) 0.0040(8) -0.0071(9)
C22 0.0197(9) 0.0290(10) 0.0245(9) -0.0024(7) 0.0022(7) -0.0032(7)
C23 0.0139(8) 0.0281(10) 0.0268(9) -0.0005(7) 0.0057(7) -0.0001(7)
C24 0.0255(10) 0.0355(11) 0.0343(10) 0.0051(9) 0.0125(8) -0.0005(8)
C25 0.0206(9) 0.0271(10) 0.0226(9) -0.0039(7) 0.0053(7) -0.0049(7)
C26 0.0233(9) 0.0254(10) 0.0264(9) 0.0044(7) 0.0060(7) -0.0021(7)
C27 0.0202(9) 0.0256(9) 0.0264(9) 0.0010(7) 0.0018(7) -0.0006(7)
C28 0.0264(10) 0.0350(11) 0.0371(11) 0.0101(9) 0.0084(8) 0.0053(8)
C29 0.0190(9) 0.0248(9) 0.0275(9) 0.0074(7) 0.0072(7) 0.0026(7)
C30 0.0212(9) 0.0270(10) 0.0303(10) 0.0077(8) 0.0033(7) -0.0003(7)
C31 0.0176(9) 0.0371(11) 0.0396(11) 0.0067(9) 0.0046(8) -0.0029(8)
C32 0.0212(10) 0.0423(12) 0.0435(12) 0.0091(10) 0.0116(9) 0.0052(8)
C33 0.0288(10) 0.0351(11) 0.0345(11) 0.0023(9) 0.0118(8) 0.0084(8)
C34 0.0227(9) 0.0257(10) 0.0298(10) 0.0042(8) 0.0049(7) 0.0026(7)
C35 0.0238(10) 0.0376(11) 0.0329(10) -0.0010(9) 0.0024(8) -0.0052(8)
C36 0.0449(14) 0.0574(15) 0.0382(12) -0.0015(11) -0.0045(10) -0.0026(11)
C37 0.0665(17) 0.0375(13) 0.0531(15) -0.0039(11) 0.0065(13) 0.0019(12)
C38 0.0255(10) 0.0337(11) 0.0380(11) -0.0054(9) 0.0076(8) -0.0004(8)
C39 0.0817(19) 0.0495(16) 0.0545(16) 0.0035(12) -0.0008(14) -0.0331(14)
C40 0.0531(15) 0.0701(17) 0.0372(13) -0.0013(12) 0.0040(11) -0.0175(13)
C41 0.0266(10) 0.0304(11) 0.0377(11) 0.0035(8) 0.0053(8) -0.0039(8)
C42 0.0371(12) 0.0283(11) 0.0402(12) -0.0002(9) 0.0008(9) -0.0064(9)
C43 0.0439(12) 0.0250(10) 0.0391(11) -0.0026(9) 0.0057(9) 0.0066(9)
C44 0.0278(10) 0.0330(11) 0.0323(10) -0.0017(8) 0.0062(8) 0.0055(8)
C45 0.0207(9) 0.0275(10) 0.0240(9) -0.0002(7) 0.0034(7) 0.0011(7)
C46 0.0151(8) 0.0293(10) 0.0261(9) -0.0002(7) 0.0067(7) 0.0010(7)
C1S 0.0517(14) 0.0431(14) 0.0455(13) -0.0037(10) 0.0119(11) -0.0103(11)
C2S 0.0544(15) 0.0412(13) 0.0513(14) -0.0041(11) 0.0127(11) 0.0063(11)
C3S 0.0333(12) 0.0567(15) 0.0458(13) 0.0005(11) 0.0025(10) 0.0072(11)
C4S 0.0398(13) 0.0442(13) 0.0467(13) 0.0018(10) -0.0028(10) -0.0070(10)
C5S 0.0431(13) 0.0394(13) 0.0554(15) 0.0040(11) -0.0011(11) 0.0044(10)
C6S 0.0358(12) 0.0509(14) 0.0485(14) 0.0035(11) 0.0023(10) -0.0016(11)

loop_
_atom_type_symbol
_atom_type_description
_atom_type_scat_dispersion_real
_atom_type_scat_dispersion_imag
_atom_type_scat_source
C C 0.0033 0.0016 'International Tables Vol C Tables 4.2.6.8 and 6.1.1.4'
H H 0.0000 0.0000 'International Tables Vol C Tables 4.2.6.8 and 6.1.1.4'
N N 0.0061 0.0033 'International Tables Vol C Tables 4.2.6.8 and 6.1.1.4'
Cl Cl 0.1484 0.1585 'International Tables Vol C Tables 4.2.6.8 and 6.1.1.4'
Fe Fe 0.3463 0.8444 'International Tables Vol C Tables 4.2.6.8 and 6.1.1.4'

loop_
_geom_angle_atom_site_label_1
_geom_angle_atom_site_label_2
_geom_angle_atom_site_label_3
_geom_angle
N1 Fe1 N2 91.93(6)
N1 Fe1 N3 141.40(6)
N2 Fe1 N3 78.46(6)
N1 Fe1 Cl1 114.76(5)
N2 Fe1 Cl1 138.07(4)
N3 Fe1 Cl1 95.94(5)
N4 Fe2 N5 92.71(6)
N4 Fe2 N6 136.99(6)
N5 Fe2 N6 78.39(6)
N4 Fe2 Cl2 120.07(5)
N5 Fe2 Cl2 129.92(4)
N6 Fe2 Cl2 96.32(4)
C2 N1 C6 120.14(15)
C2 N1 Fe1 125.38(12)
C6 N1 Fe1 114.29(11)
C4 N2 C23 122.76(14)
C4 N2 Fe1 127.03(12)
C23 N2 Fe1 110.00(11)
C18 N3 C22 118.66(16)
C18 N3 Fe1 129.89(13)
C22 N3 Fe1 111.37(11)
C27 N4 C29 118.69(14)
C27 N4 Fe2 124.77(12)
C29 N4 Fe2 116.40(11)
C25 N5 C46 123.49(14)
C25 N5 Fe2 127.05(12)
C46 N5 Fe2 109.29(10)
C45 N6 C41 118.71(16)
C45 N6 Fe2 111.22(11)
C41 N6 Fe2 129.94(13)
N1 C2 C3 124.21(17)
N1 C2 C1 119.06(17)
C3 C2 C1 116.71(17)
C2 C3 C4 129.39(17)
N2 C4 C3 122.01(16)
N2 C4 C5 121.39(16)
C3 C4 C5 116.60(16)
C7 C6 C11 120.74(16)
C7 C6 N1 119.53(16)
C11 C6 N1 119.56(15)
C8 C7 C6 118.52(17)
C8 C7 C12 119.22(16)
C6 C7 C12 122.26(16)
C9 C8 C7 121.33(18)
C8 C9 C10 119.48(18)
C11 C10 C9 121.95(19)
C10 C11 C6 117.92(17)
C10 C11 C15 119.31(17)
C6 C11 C15 122.77(16)
C7 C12 C13 110.60(17)
C7 C12 C14 111.89(16)
C13 C12 C14 110.98(18)
C16 C15 C11 111.31(19)
C16 C15 C17 109.9(2)
C11 C15 C17 110.92(18)
N3 C18 C19 122.97(18)
C18 C19 C20 118.20(18)
C19 C20 C21 119.30(19)
C22 C21 C20 119.47(18)
N3 C22 C21 121.35(17)
N3 C22 C23 115.70(15)
C21 C22 C23 122.89(16)
N2 C23 C22 108.14(13)
N2 C23 C46 108.22(14)
C22 C23 C46 111.54(14)
N5 C25 C26 121.47(16)
N5 C25 C24 122.44(16)
C26 C25 C24 116.09(16)
C27 C26 C25 129.65(16)
N4 C27 C26 124.33(16)
N4 C27 C28 119.47(15)
C26 C27 C28 116.19(16)
C34 C29 C30 121.34(16)
C34 C29 N4 118.55(15)
C30 C29 N4 120.03(16)
C31 C30 C29 118.02(17)
C31 C30 C35 120.20(16)
C29 C30 C35 121.74(16)
C32 C31 C30 121.01(18)
C33 C32 C31 120.31(18)
C32 C33 C34 121.15(18)
C33 C34 C29 118.12(17)
C33 C34 C38 119.76(17)
C29 C34 C38 122.12(16)
C30 C35 C37 110.31(17)
C30 C35 C36 112.87(17)
C37 C35 C36 110.43(17)
C39 C38 C40 109.27(19)
C39 C38 C34 111.45(17)
C40 C38 C34 113.14(17)
N6 C41 C42 122.66(18)
C41 C42 C43 118.43(18)
C44 C43 C42 119.45(18)
C43 C44 C45 119.23(18)
N6 C45 C44 121.50(17)
N6 C45 C46 116.04(15)
C44 C45 C46 122.46(16)
N5 C46 C45 107.35(13)
N5 C46 C23 108.30(13)
C45 C46 C23 112.95(14)
C6S C1S C2S 120.0(2)
C3S C2S C1S 120.1(2)
C2S C3S C4S 120.5(2)
C3S C4S C5S 119.2(2)
C6S C5S C4S 120.9(2)
C1S C6S C5S 119.4(2)

loop_
_geom_bond_atom_site_label_1
_geom_bond_atom_site_label_2
_geom_bond_distance
Fe1 N1 1.9992(16)
Fe1 N2 2.0261(15)
Fe1 N3 2.1563(16)
Fe1 Cl1 2.2481(8)
Fe2 N4 1.9842(15)
Fe2 N5 2.0250(15)
Fe2 N6 2.1334(16)
Fe2 Cl2 2.2625(9)
N1 C2 1.342(2)
N1 C6 1.439(2)
N2 C4 1.328(2)
N2 C23 1.454(2)
N3 C18 1.340(2)
N3 C22 1.353(2)
N4 C27 1.346(2)
N4 C29 1.444(2)
N5 C25 1.319(2)
N5 C46 1.461(2)
N6 C45 1.353(2)
N6 C41 1.348(2)
C1 C2 1.515(3)
C2 C3 1.397(3)
C3 C4 1.403(2)
C4 C5 1.509(2)
C6 C7 1.403(2)
C6 C11 1.414(3)
C7 C8 1.397(2)
C7 C12 1.520(3)
C8 C9 1.374(3)
C9 C10 1.382(3)
C10 C11 1.388(3)
C11 C15 1.532(3)
C12 C13 1.520(3)
C12 C14 1.533(3)
C15 C16 1.524(3)
C15 C17 1.533(3)
C18 C19 1.382(3)
C19 C20 1.383(3)
C20 C21 1.385(3)
C21 C22 1.381(3)
C22 C23 1.517(2)
C23 C46 1.581(2)
C24 C25 1.518(2)
C25 C26 1.410(2)
C26 C27 1.400(2)
C27 C28 1.514(2)
C29 C34 1.405(3)
C29 C30 1.408(2)
C30 C31 1.398(2)
C30 C35 1.512(3)
C31 C32 1.381(3)
C32 C33 1.376(3)
C33 C34 1.397(2)
C34 C38 1.521(3)
C35 C37 1.529(3)
C35 C36 1.535(3)
C38 C39 1.514(3)
C38 C40 1.523(3)
C41 C42 1.375(3)
C42 C43 1.389(3)
C43 C44 1.383(3)
C44 C45 1.382(2)
C45 C46 1.521(2)
C1S C6S 1.375(3)
C1S C2S 1.385(3)
C2S C3S 1.378(3)
C3S C4S 1.370(3)
C4S C5S 1.384(3)
C5S C6S 1.381(3)

loop_
_platon_squeeze_void_nr
_platon_squeeze_void_average_x
_platon_squeeze_void_average_y
_platon_squeeze_void_average_z
_platon_squeeze_void_volume
_platon_squeeze_void_count_electrons
_platon_squeeze_void_content
1 0.748 0.495 -0.088 182 45 ' '
2 0.252 0.505 0.088 182 45 ' '
3 0.978 0.594 0.210 28 1 ' '
4 0.748 1.005 0.412 182 45 ' '
5 0.022 0.093 0.290 28 1 ' '
6 0.252 0.995 0.588 182 45 ' '
7 0.978 0.906 0.710 28 1 ' '
8 1.022 0.406 0.790 29 1 ' '
